data_2225004
loop_
_publ_author_name
'Li, Xiang'

_publ_section_title
;
 (<i>E</i>)-<i>N</i>-(3,4-Dimethoxyphenethyl)-3-methoxybut-2-enamide
;
_journal_coeditor_code HG2630
_journal_issue 2
_journal_name_full 'Acta Crystallographica Section E'
_journal_page_first o432
_journal_paper_doi 10.1107/S1600536810001972
_journal_volume 66
_journal_year 2010
_chemical_formula_iupac 'C15 H21 N O4'
_chemical_formula_moiety 'C15 H21 N O4'
_chemical_formula_sum 'C15 H21 N O4'
_chemical_formula_weight 279.33
_chemical_name_systematic
;
(<i>E</i>)-<i>N</i>-(3,4-Dimethoxyphenethyl)-3-methoxybut-2-enamide
;
_space_group_IT_number 14
_symmetry_cell_setting monoclinic
_symmetry_space_group_name_Hall '-P 2ybc'
_symmetry_space_group_name_H-M 'P 1 21/c 1'
_atom_sites_solution_hydrogens geom
_atom_sites_solution_primary direct
_atom_sites_solution_secondary difmap
_audit_creation_method SHELXL-97
_cell_angle_alpha 90.00
_cell_angle_beta 107.59(3)
_cell_angle_gamma 90.00
_cell_formula_units_Z 4
_cell_length_a 12.509(3)
_cell_length_b 14.930(3)
_cell_length_c 8.2998(17)
_cell_measurement_reflns_used 4588
_cell_measurement_temperature 173(2)
_cell_measurement_theta_max 27.4844
_cell_measurement_theta_min 1.3639
_cell_volume 1477.6(6)
_computing_cell_refinement 'CrystalClear (Rigaku, 2007)'
_computing_data_collection 'CrystalClear (Rigaku, 2007)'
_computing_data_reduction 'CrystalClear (Rigaku, 2007)'
_computing_molecular_graphics 'SHELXL97 (Sheldrick, 2008)'
_computing_publication_material 'SHELXTL (Sheldrick, 2008)'
_computing_structure_refinement 'SHELXL97 (Sheldrick, 2008)'
_computing_structure_solution 'SHELXS97 (Sheldrick, 2008)'
_diffrn_ambient_temperature 173(2)
_diffrn_measured_fraction_theta_full 0.998
_diffrn_measured_fraction_theta_max 0.998
_diffrn_measurement_device_type 'Rigaku Mercury CCD/AFC'
_diffrn_measurement_method '\f and \w'
_diffrn_radiation_monochromator 'Graphite Monochromator'
_diffrn_radiation_source 'Sealed Tube'
_diffrn_radiation_type MoK\a
_diffrn_radiation_wavelength 0.71073
_diffrn_reflns_av_R_equivalents 0.0492
_diffrn_reflns_av_sigmaI/netI 0.0349
_diffrn_reflns_limit_h_max 14
_diffrn_reflns_limit_h_min -14
_diffrn_reflns_limit_k_max 17
_diffrn_reflns_limit_k_min -17
_diffrn_reflns_limit_l_max 8
_diffrn_reflns_limit_l_min -9
_diffrn_reflns_number 10754
_diffrn_reflns_theta_full 25.01
_diffrn_reflns_theta_max 25.01
_diffrn_reflns_theta_min 2.73
_diffrn_standards_number 0
_exptl_absorpt_coefficient_mu 0.091
_exptl_absorpt_correction_T_max 0.9865
_exptl_absorpt_correction_T_min 0.9733
_exptl_absorpt_correction_type multi-scan
_exptl_absorpt_process_details '(CrystalClear; Rigaku, 2007)'
_exptl_crystal_colour colorless
_exptl_crystal_density_diffrn 1.256
_exptl_crystal_density_method 'not measured'
_exptl_crystal_description rod
_exptl_crystal_F_000 600
_exptl_crystal_size_max 0.30
_exptl_crystal_size_mid 0.20
_exptl_crystal_size_min 0.15
_refine_diff_density_max 0.163
_refine_diff_density_min -0.183
_refine_ls_extinction_method none
_refine_ls_goodness_of_fit_ref 1.176
_refine_ls_hydrogen_treatment constr
_refine_ls_matrix_type full
_refine_ls_number_parameters 181
_refine_ls_number_reflns 2591
_refine_ls_number_restraints 0
_refine_ls_restrained_S_all 1.176
_refine_ls_R_factor_all 0.0630
_refine_ls_R_factor_gt 0.0586
_refine_ls_shift/su_max 0.000
_refine_ls_shift/su_mean 0.000
_refine_ls_structure_factor_coef Fsqd
_refine_ls_weighting_details 'calc w=1/[\s^2^(Fo^2^)+(0.0450P)^2^+0.6856P] where P=(Fo^2^+2Fc^2^)/3'
_refine_ls_weighting_scheme calc
_refine_ls_wR_factor_gt 0.1301
_refine_ls_wR_factor_ref 0.1331
_reflns_number_gt 2435
_reflns_number_total 2591
_reflns_threshold_expression I>2sigma(I)
_cod_data_source_file hg2630.cif
_cod_data_source_block I
_cod_depositor_comments
;
The following automatic conversions were performed:
'_symmetry_cell_setting' value 'Monoclinic' changed to 'monoclinic'
according to '/home/saulius/struct/CIF-dictionaries/cif_core.dic'
dictionary named 'cif_core.dic' version 2.4.1 from 2010-06-29.

Automatic conversion script
Id: cif_fix_enum 1527 2010-12-29 10:47:43Z saulius 

The following automatic conversions were performed:

'_symmetry_cell_setting' value 'Monoclinic' changed to 'monoclinic'
according to /home/saulius/struct/CIF-dictionaries/cif_core.dic
dictionary named 'cif_core.dic' version 2.4.1 from 2010-06-29.

Automatic conversion script
Id: cif_fix_values 1715 2011-07-08 13:25:40Z adriana 
;
_cod_original_cell_volume 1477.5(5)
_cod_original_sg_symbol_H-M 'P 21/c'
_cod_database_code 2225004
_cod_database_fobs_code 2225004

loop_
_symmetry_equiv_pos_as_xyz
'x, y, z'
'-x, y+1/2, -z+1/2'
'-x, -y, -z'
'x, -y-1/2, z-1/2'

loop_
_atom_site_type_symbol
_atom_site_label
_atom_site_fract_x
_atom_site_fract_y
_atom_site_fract_z
_atom_site_U_iso_or_equiv
_atom_site_adp_type
_atom_site_calc_flag
_atom_site_refinement_flags
_atom_site_occupancy
_atom_site_disorder_assembly
_atom_site_disorder_group
O O1 1.17428(12) 0.48028(10) 0.66017(19) 0.0356(4) Uani d . 1 . .
O O2 1.16017(13) 0.30958(10) 0.6857(2) 0.0446(4) Uani d . 1 . .
O O3 0.57963(13) 0.16546(10) 0.56367(18) 0.0352(4) Uani d . 1 . .
O O4 0.36035(13) 0.06101(10) 0.8340(2) 0.0417(4) Uani d . 1 . .
N N1 0.62813(14) 0.26957(12) 0.7715(2) 0.0308(4) Uani d . 1 . .
H H1A 0.6128 0.2920 0.8601 0.037 Uiso calc R 1 . .
C C1 0.91080(17) 0.37551(15) 0.8108(3) 0.0303(5) Uani d . 1 . .
C C2 0.99168(17) 0.32078(14) 0.7740(3) 0.0320(5) Uani d . 1 . .
H H2A 0.9871 0.2576 0.7838 0.038 Uiso calc R 1 . .
C C3 1.07767(17) 0.35758(14) 0.7239(3) 0.0307(5) Uani d . 1 . .
C C4 1.08529(16) 0.45083(14) 0.7088(2) 0.0285(5) Uani d . 1 . .
C C5 1.00533(18) 0.50451(14) 0.7431(3) 0.0321(5) Uani d . 1 . .
H H5A 1.0093 0.5677 0.7322 0.038 Uiso calc R 1 . .
C C6 0.91870(18) 0.46703(15) 0.7936(3) 0.0331(5) Uani d . 1 . .
H H6A 0.8642 0.5050 0.8167 0.040 Uiso calc R 1 . .
C C7 1.1604(2) 0.21485(16) 0.7102(3) 0.0484(6) Uani d . 1 . .
H H7A 1.2231 0.1881 0.6793 0.073 Uiso calc R 1 . .
H H7B 1.0896 0.1895 0.6390 0.073 Uiso calc R 1 . .
H H7C 1.1688 0.2019 0.8292 0.073 Uiso calc R 1 . .
C C8 1.1861(2) 0.57474(15) 0.6482(3) 0.0379(5) Uani d . 1 . .
H H8A 1.2524 0.5878 0.6126 0.057 Uiso calc R 1 . .
H H8B 1.1948 0.6022 0.7587 0.057 Uiso calc R 1 . .
H H8C 1.1192 0.5992 0.5650 0.057 Uiso calc R 1 . .
C C9 0.81715(17) 0.33412(16) 0.8642(3) 0.0342(5) Uani d . 1 . .
H H9A 0.7954 0.3757 0.9418 0.041 Uiso calc R 1 . .
H H9B 0.8445 0.2781 0.9271 0.041 Uiso calc R 1 . .
C C10 0.71449(17) 0.31312(15) 0.7155(3) 0.0316(5) Uani d . 1 . .
H H10A 0.6843 0.3693 0.6557 0.038 Uiso calc R 1 . .
H H10B 0.7364 0.2735 0.6351 0.038 Uiso calc R 1 . .
C C11 0.57000(16) 0.19712(14) 0.6969(3) 0.0283(5) Uani d . 1 . .
C C12 0.49832(17) 0.15920(14) 0.7913(3) 0.0304(5) Uani d . 1 . .
H H12A 0.5082 0.1820 0.9017 0.036 Uiso calc R 1 . .
C C13 0.42041(17) 0.09551(14) 0.7360(3) 0.0321(5) Uani d . 1 . .
C C14 0.3818(2) 0.05392(18) 0.5650(3) 0.0500(7) Uani d . 1 . .
H H14A 0.4248 0.0788 0.4944 0.075 Uiso calc R 1 . .
H H14B 0.3019 0.0667 0.5129 0.075 Uiso calc R 1 . .
H H14C 0.3933 -0.0110 0.5751 0.075 Uiso calc R 1 . .
C C15 0.3837(2) 0.09322(19) 1.0043(3) 0.0500(7) Uani d . 1 . .
H H15A 0.3349 0.0627 1.0594 0.075 Uiso calc R 1 . .
H H15B 0.3700 0.1579 1.0026 0.075 Uiso calc R 1 . .
H H15C 0.4623 0.0811 1.0669 0.075 Uiso calc R 1 . .

loop_
_atom_site_aniso_label
_atom_site_aniso_U_11
_atom_site_aniso_U_22
_atom_site_aniso_U_33
_atom_site_aniso_U_12
_atom_site_aniso_U_13
_atom_site_aniso_U_23
O1 0.0300(8) 0.0331(8) 0.0494(9) -0.0036(6) 0.0206(7) 0.0028(7)
O2 0.0372(9) 0.0326(9) 0.0727(12) 0.0074(7) 0.0298(8) 0.0031(8)
O3 0.0398(9) 0.0370(9) 0.0334(9) -0.0040(7) 0.0180(7) -0.0029(7)
O4 0.0338(9) 0.0372(9) 0.0607(11) -0.0059(7) 0.0242(8) 0.0051(8)
N1 0.0318(10) 0.0340(10) 0.0330(9) -0.0074(8) 0.0193(8) -0.0034(8)
C1 0.0255(11) 0.0361(12) 0.0296(11) -0.0041(9) 0.0087(8) -0.0002(9)
C2 0.0300(11) 0.0301(12) 0.0365(12) 0.0005(9) 0.0109(9) 0.0042(9)
C3 0.0244(10) 0.0324(12) 0.0369(12) 0.0027(9) 0.0116(9) 0.0016(9)
C4 0.0230(10) 0.0332(11) 0.0301(11) -0.0028(8) 0.0092(8) 0.0003(9)
C5 0.0319(11) 0.0270(11) 0.0399(12) -0.0020(9) 0.0147(9) -0.0024(9)
C6 0.0291(11) 0.0347(12) 0.0401(12) 0.0000(9) 0.0173(9) -0.0043(9)
C7 0.0537(16) 0.0342(13) 0.0615(16) 0.0135(11) 0.0237(13) 0.0057(12)
C8 0.0401(13) 0.0358(13) 0.0407(13) -0.0122(10) 0.0165(10) -0.0027(10)
C9 0.0303(12) 0.0414(13) 0.0341(12) -0.0049(10) 0.0144(9) 0.0021(10)
C10 0.0304(11) 0.0358(12) 0.0320(12) -0.0059(9) 0.0147(9) 0.0019(9)
C11 0.0240(10) 0.0298(11) 0.0331(12) 0.0011(9) 0.0115(9) 0.0029(9)
C12 0.0294(11) 0.0322(12) 0.0318(11) -0.0025(9) 0.0125(9) 0.0018(9)
C13 0.0244(10) 0.0278(11) 0.0476(13) 0.0024(9) 0.0164(9) 0.0042(9)
C14 0.0434(14) 0.0491(15) 0.0623(17) -0.0151(12) 0.0235(12) -0.0199(13)
C15 0.0445(15) 0.0637(17) 0.0492(15) -0.0082(12) 0.0252(12) 0.0135(13)

loop_
_atom_type_symbol
_atom_type_description
_atom_type_scat_dispersion_real
_atom_type_scat_dispersion_imag
_atom_type_scat_source
C C 0.0033 0.0016 'International Tables Vol C Tables 4.2.6.8 and 6.1.1.4'
H H 0.0000 0.0000 'International Tables Vol C Tables 4.2.6.8 and 6.1.1.4'
N N 0.0061 0.0033 'International Tables Vol C Tables 4.2.6.8 and 6.1.1.4'
O O 0.0106 0.0060 'International Tables Vol C Tables 4.2.6.8 and 6.1.1.4'

loop_
_geom_angle_atom_site_label_1
_geom_angle_atom_site_label_2
_geom_angle_atom_site_label_3
_geom_angle_site_symmetry_1
_geom_angle_site_symmetry_3
_geom_angle
_geom_angle_publ_flag
C4 O1 C8 . . 116.74(16) ?
C3 O2 C7 . . 117.00(18) ?
C13 O4 C15 . . 118.37(18) ?
C11 N1 C10 . . 124.27(17) ?
C11 N1 H1A . . 117.9 ?
C10 N1 H1A . . 117.9 ?
C6 C1 C2 . . 118.36(19) ?
C6 C1 C9 . . 121.55(19) ?
C2 C1 C9 . . 120.1(2) ?
C3 C2 C1 . . 120.8(2) ?
C3 C2 H2A . . 119.6 ?
C1 C2 H2A . . 119.6 ?
O2 C3 C2 . . 124.9(2) ?
O2 C3 C4 . . 114.96(18) ?
C2 C3 C4 . . 120.15(19) ?
O1 C4 C5 . . 125.55(19) ?
O1 C4 C3 . . 115.39(18) ?
C5 C4 C3 . . 119.06(19) ?
C4 C5 C6 . . 120.6(2) ?
C4 C5 H5A . . 119.7 ?
C6 C5 H5A . . 119.7 ?
C1 C6 C5 . . 121.0(2) ?
C1 C6 H6A . . 119.5 ?
C5 C6 H6A . . 119.5 ?
O2 C7 H7A . . 109.5 ?
O2 C7 H7B . . 109.5 ?
H7A C7 H7B . . 109.5 ?
O2 C7 H7C . . 109.5 ?
H7A C7 H7C . . 109.5 ?
H7B C7 H7C . . 109.5 ?
O1 C8 H8A . . 109.5 ?
O1 C8 H8B . . 109.5 ?
H8A C8 H8B . . 109.5 ?
O1 C8 H8C . . 109.5 ?
H8A C8 H8C . . 109.5 ?
H8B C8 H8C . . 109.5 ?
C1 C9 C10 . . 112.77(17) ?
C1 C9 H9A . . 109.0 ?
C10 C9 H9A . . 109.0 ?
C1 C9 H9B . . 109.0 ?
C10 C9 H9B . . 109.0 ?
H9A C9 H9B . . 107.8 ?
N1 C10 C9 . . 111.08(17) ?
N1 C10 H10A . . 109.4 ?
C9 C10 H10A . . 109.4 ?
N1 C10 H10B . . 109.4 ?
C9 C10 H10B . . 109.4 ?
H10A C10 H10B . . 108.0 ?
O3 C11 N1 . . 122.13(18) ?
O3 C11 C12 . . 124.53(19) ?
N1 C11 C12 . . 113.31(18) ?
C13 C12 C11 . . 126.0(2) ?
C13 C12 H12A . . 117.0 ?
C11 C12 H12A . . 117.0 ?
C12 C13 O4 . . 122.6(2) ?
C12 C13 C14 . . 128.0(2) ?
O4 C13 C14 . . 109.43(19) ?
C13 C14 H14A . . 109.5 ?
C13 C14 H14B . . 109.5 ?
H14A C14 H14B . . 109.5 ?
C13 C14 H14C . . 109.5 ?
H14A C14 H14C . . 109.5 ?
H14B C14 H14C . . 109.5 ?
O4 C15 H15A . . 109.5 ?
O4 C15 H15B . . 109.5 ?
H15A C15 H15B . . 109.5 ?
O4 C15 H15C . . 109.5 ?
H15A C15 H15C . . 109.5 ?
H15B C15 H15C . . 109.5 ?

loop_
_geom_bond_atom_site_label_1
_geom_bond_atom_site_label_2
_geom_bond_site_symmetry_2
_geom_bond_distance
_geom_bond_publ_flag
O1 C4 . 1.366(2) ?
O1 C8 . 1.425(3) ?
O2 C3 . 1.370(2) ?
O2 C7 . 1.429(3) ?
O3 C11 . 1.241(2) ?
O4 C13 . 1.364(2) ?
O4 C15 . 1.436(3) ?
N1 C11 . 1.345(3) ?
N1 C10 . 1.453(2) ?
N1 H1A . 0.8800 ?
C1 C6 . 1.380(3) ?
C1 C2 . 1.404(3) ?
C1 C9 . 1.505(3) ?
C2 C3 . 1.379(3) ?
C2 H2A . 0.9500 ?
C3 C4 . 1.404(3) ?
C4 C5 . 1.377(3) ?
C5 C6 . 1.392(3) ?
C5 H5A . 0.9500 ?
C6 H6A . 0.9500 ?
C7 H7A . 0.9800 ?
C7 H7B . 0.9800 ?
C7 H7C . 0.9800 ?
C8 H8A . 0.9800 ?
C8 H8B . 0.9800 ?
C8 H8C . 0.9800 ?
C9 C10 . 1.521(3) ?
C9 H9A . 0.9900 ?
C9 H9B . 0.9900 ?
C10 H10A . 0.9900 ?
C10 H10B . 0.9900 ?
C11 C12 . 1.471(3) ?
C12 C13 . 1.339(3) ?
C12 H12A . 0.9500 ?
C13 C14 . 1.490(3) ?
C14 H14A . 0.9800 ?
C14 H14B . 0.9800 ?
C14 H14C . 0.9800 ?
C15 H15A . 0.9800 ?
C15 H15B . 0.9800 ?
C15 H15C . 0.9800 ?

loop_
_geom_hbond_atom_site_label_D
_geom_hbond_atom_site_label_H
_geom_hbond_atom_site_label_A
_geom_hbond_site_symmetry_A
_geom_hbond_distance_DH
_geom_hbond_distance_HA
_geom_hbond_distance_DA
_geom_hbond_angle_DHA
N1 H1A O3 4_566 0.88 1.96 2.842(2) 176.4
C15 H15A O1 4_466 0.98 2.48 3.434(3) 163.8

loop_
_geom_torsion_atom_site_label_1
_geom_torsion_atom_site_label_2
_geom_torsion_atom_site_label_3
_geom_torsion_atom_site_label_4
_geom_torsion_site_symmetry_1
_geom_torsion_site_symmetry_2
_geom_torsion_site_symmetry_3
_geom_torsion_site_symmetry_4
_geom_torsion
_geom_torsion_publ_flag
C6 C1 C2 C3 . . . . 0.7(3) ?
C9 C1 C2 C3 . . . . 179.61(19) ?
C7 O2 C3 C2 . . . . -4.2(3) ?
C7 O2 C3 C4 . . . . 175.8(2) ?
C1 C2 C3 O2 . . . . 179.9(2) ?
C1 C2 C3 C4 . . . . -0.1(3) ?
C8 O1 C4 C5 . . . . 1.6(3) ?
C8 O1 C4 C3 . . . . -178.34(18) ?
O2 C3 C4 O1 . . . . -0.7(3) ?
C2 C3 C4 O1 . . . . 179.31(18) ?
O2 C3 C4 C5 . . . . 179.38(19) ?
C2 C3 C4 C5 . . . . -0.6(3) ?
O1 C4 C5 C6 . . . . -179.30(19) ?
C3 C4 C5 C6 . . . . 0.6(3) ?
C2 C1 C6 C5 . . . . -0.7(3) ?
C9 C1 C6 C5 . . . . -179.60(19) ?
C4 C5 C6 C1 . . . . 0.1(3) ?
C6 C1 C9 C10 . . . . 89.1(3) ?
C2 C1 C9 C10 . . . . -89.8(2) ?
C11 N1 C10 C9 . . . . -134.8(2) ?
C1 C9 C10 N1 . . . . 177.36(18) ?
C10 N1 C11 O3 . . . . -5.9(3) ?
C10 N1 C11 C12 . . . . 172.39(18) ?
O3 C11 C12 C13 . . . . -11.6(3) ?
N1 C11 C12 C13 . . . . 170.1(2) ?
C11 C12 C13 O4 . . . . 177.17(19) ?
C11 C12 C13 C14 . . . . -5.3(4) ?
C15 O4 C13 C12 . . . . -1.4(3) ?
C15 O4 C13 C14 . . . . -179.3(2) ?

loop_
_cod_related_entry_id
_cod_related_entry_database
_cod_related_entry_code
1 ChemSpider 24744322
